data_2205320
loop_
_publ_author_name
'Gao, Shan'
'Huo, Li-Hua'
'Liu, Ji-Wei'
'Gu, Chang-Sheng'

_publ_section_title
<i>catena</i>-Poly[[bis(1<i>H</i>-benzimidazole-\k<i>N</i>^3^)zinc(II)]-\m-3-carboxyphenoxyacetato-\k^2^<i>O</i>:<i>O</i>']
_journal_issue 3
_journal_name_full 'Acta Crystallographica Section E'
_journal_page_first m494
_journal_page_last m495
_journal_paper_doi 10.1107/S1600536805003661
_journal_volume 61
_journal_year 2005
_chemical_formula_iupac '[Zn (C9 H6 O5) (C7 H6 N2)2]'
_chemical_formula_moiety 'C23 H18 N4 O5 Zn'
_chemical_formula_sum 'C23 H18 N4 O5 Zn'
_chemical_formula_weight 495.80
_chemical_name_systematic
;catena-Poly[[bis(1H-benzimidazole-\kN^3^)zinc(II)]-\m-3-carboxyphenoxyacetato-
\k^2^O:O']
;
_space_group_IT_number 2
_symmetry_cell_setting triclinic
_symmetry_space_group_name_Hall '-P 1'
_symmetry_space_group_name_H-M 'P -1'
_atom_sites_solution_hydrogens geom
_atom_sites_solution_primary direct
_atom_sites_solution_secondary difmap
_cell_angle_alpha 116.06(2)
_cell_angle_beta 100.32(2)
_cell_angle_gamma 104.936(14)
_cell_formula_units_Z 2
_cell_length_a 10.580(3)
_cell_length_b 11.356(3)
_cell_length_c 11.492(3)
_cell_measurement_reflns_used 8851
_cell_measurement_temperature 295(2)
_cell_measurement_theta_max 27.45
_cell_measurement_theta_min 3.42
_cell_volume 1128.4(6)
_computing_cell_refinement RAPID-AUTO
_computing_data_collection 'RAPID-AUTO (Rigaku, 1998)'
_computing_data_reduction 'CrystalStructure (Rigaku/MSC, 2002)'
_computing_molecular_graphics 'ORTEPII (Johnson, 1976)'
_computing_publication_material SHELXL97
_computing_structure_refinement 'SHELXL97 (Sheldrick, 1997)'
_computing_structure_solution 'SHELXS97 (Sheldrick, 1997)'
_diffrn_ambient_temperature 295(2)
_diffrn_detector_area_resol_mean 10
_diffrn_measured_fraction_theta_full 0.985
_diffrn_measured_fraction_theta_max 0.985
_diffrn_measurement_device_type 'Rigaku R-AXIS RAPID'
_diffrn_measurement_method \w
_diffrn_radiation_monochromator graphite
_diffrn_radiation_source 'fine-focus sealed tube'
_diffrn_radiation_type MoK\a
_diffrn_radiation_wavelength 0.71073
_diffrn_reflns_av_R_equivalents 0.0447
_diffrn_reflns_av_sigmaI/netI 0.0612
_diffrn_reflns_limit_h_max 13
_diffrn_reflns_limit_h_min -13
_diffrn_reflns_limit_k_max 14
_diffrn_reflns_limit_k_min -14
_diffrn_reflns_limit_l_max 14
_diffrn_reflns_limit_l_min -14
_diffrn_reflns_number 10127
_diffrn_reflns_theta_full 27.48
_diffrn_reflns_theta_max 27.48
_diffrn_reflns_theta_min 3.07
_diffrn_standards_decay_% 0
_diffrn_standards_interval_count 0
_diffrn_standards_interval_time 0
_diffrn_standards_number 0
_exptl_absorpt_coefficient_mu 1.130
_exptl_absorpt_correction_T_max 0.822
_exptl_absorpt_correction_T_min 0.679
_exptl_absorpt_correction_type multi-scan
_exptl_absorpt_process_details '(ABSCOR; Higashi, 1995)'
_exptl_crystal_colour Colorless
_exptl_crystal_density_diffrn 1.459
_exptl_crystal_density_method 'not measured'
_exptl_crystal_description Prism
_exptl_crystal_F_000 508
_exptl_crystal_size_max 0.37
_exptl_crystal_size_mid 0.26
_exptl_crystal_size_min 0.18
_refine_diff_density_max 0.431
_refine_diff_density_min -0.260
_refine_ls_extinction_method none
_refine_ls_goodness_of_fit_ref 1.033
_refine_ls_hydrogen_treatment constr
_refine_ls_matrix_type full
_refine_ls_number_parameters 298
_refine_ls_number_reflns 5055
_refine_ls_number_restraints 0
_refine_ls_restrained_S_all 1.033
_refine_ls_R_factor_all 0.1082
_refine_ls_R_factor_gt 0.0604
_refine_ls_shift/su_max 0.001
_refine_ls_shift/su_mean 0.001
_refine_ls_structure_factor_coef Fsqd
_refine_ls_weighting_details 'calc w = 1/[\s^2^(Fo^2^)+(0.0715P)^2^+0.3509P] where P = (Fo^2^+2Fc^2^)/3'
_refine_ls_weighting_scheme calc
_refine_ls_wR_factor_gt 0.1321
_refine_ls_wR_factor_ref 0.1512
_reflns_number_gt 3129
_reflns_number_total 5055
_reflns_threshold_expression I>2\s(I)'
_cod_data_source_file ng6101.cif
_cod_data_source_block I
_cod_database_code 2205320
_cod_database_fobs_code 2205320

loop_
_symmetry_equiv_pos_as_xyz
'x, y, z'
'-x, -y, -z'

loop_
_atom_site_label
_atom_site_fract_x
_atom_site_fract_y
_atom_site_fract_z
_atom_site_U_iso_or_equiv
_atom_site_adp_type
_atom_site_calc_flag
_atom_site_refinement_flags
_atom_site_occupancy
_atom_site_type_symbol
Zn1 0.74550(5) 0.89735(5) 0.68338(5) 0.05213(19) Uani d . 1 Zn
O1 0.8747(3) 0.8960(3) 0.8255(3) 0.0618(8) Uani d . 1 O
O2 0.8601(3) 0.6840(3) 0.6722(3) 0.0648(8) Uani d . 1 O
O3 0.9940(3) 0.6508(3) 0.8778(3) 0.0633(8) Uani d . 1 O
O4 0.7018(3) 0.0702(3) 0.7632(3) 0.0621(8) Uani d . 1 O
O5 0.9159(3) 0.1644(3) 0.7723(3) 0.0596(7) Uani d . 1 O
N1 0.5598(3) 0.7461(3) 0.6316(3) 0.0532(8) Uani d . 1 N
N2 0.3532(4) 0.5726(4) 0.5123(4) 0.0736(11) Uani d . 1 N
N3 0.7845(3) 0.8594(3) 0.5080(3) 0.0534(8) Uani d . 1 N
N4 0.9021(4) 0.8260(4) 0.3624(4) 0.0598(9) Uani d . 1 N
C1 0.4721(5) 0.6476(5) 0.5084(5) 0.0641(11) Uani d . 1 C
C2 0.4941(4) 0.7354(4) 0.7238(4) 0.0535(10) Uani d . 1 C
C3 0.5368(5) 0.8156(5) 0.8656(5) 0.0701(12) Uani d . 1 C
C4 0.4463(6) 0.7845(7) 0.9298(6) 0.0977(19) Uani d . 1 C
C5 0.3156(7) 0.6766(7) 0.8547(7) 0.0983(18) Uani d . 1 C
C6 0.2712(6) 0.5965(6) 0.7155(7) 0.0877(16) Uani d . 1 C
C7 0.3644(5) 0.6274(4) 0.6507(5) 0.0614(11) Uani d . 1 C
C8 0.8739(5) 0.8060(4) 0.4632(4) 0.0571(10) Uani d . 1 C
C9 0.7527(4) 0.9218(4) 0.4316(4) 0.0531(10) Uani d . 1 C
C10 0.6675(5) 0.9974(5) 0.4371(5) 0.0660(12) Uani d . 1 C
C11 0.6634(5) 1.0514(6) 0.3517(6) 0.0813(15) Uani d . 1 C
C12 0.7383(5) 1.0324(5) 0.2624(6) 0.0766(14) Uani d . 1 C
C13 0.8208(5) 0.9568(5) 0.2539(5) 0.0678(12) Uani d . 1 C
C14 0.8274(4) 0.9014(4) 0.3399(4) 0.0546(10) Uani d . 1 C
C15 0.8993(4) 0.7841(4) 0.7909(4) 0.0528(10) Uani d . 1 C
C16 0.9893(5) 0.7856(4) 0.9107(5) 0.0645(12) Uani d . 1 C
C17 0.8795(4) 0.5500(4) 0.8631(4) 0.0523(10) Uani d . 1 C
C18 0.7565(5) 0.5656(4) 0.8766(5) 0.0616(11) Uani d . 1 C
C19 0.6478(5) 0.4537(5) 0.8582(5) 0.0671(12) Uani d . 1 C
C20 0.6589(5) 0.3245(5) 0.8251(5) 0.0597(11) Uani d . 1 C
C21 0.7840(4) 0.3102(4) 0.8158(4) 0.0497(9) Uani d . 1 C
C22 0.8927(4) 0.4221(4) 0.8339(4) 0.0505(9) Uani d . 1 C
C23 0.8044(5) 0.1736(4) 0.7828(4) 0.0509(9) Uani d . 1 C
H1 0.4901 0.6314 0.4276 0.077 Uiso calc R 1 H
H3 0.6240 0.8883 0.9161 0.084 Uiso calc R 1 H
H4 0.4732 0.8366 1.0253 0.117 Uiso calc R 1 H
H5 0.2568 0.6588 0.9013 0.118 Uiso calc R 1 H
H6 0.1834 0.5247 0.6656 0.105 Uiso calc R 1 H
H8 0.9138 0.7590 0.4978 0.068 Uiso calc R 1 H
H10 0.6157 1.0106 0.4959 0.079 Uiso calc R 1 H
H11 0.6078 1.1032 0.3537 0.098 Uiso calc R 1 H
H12 0.7322 1.0721 0.2071 0.092 Uiso calc R 1 H
H13 0.8705 0.9430 0.1932 0.081 Uiso calc R 1 H
H16A 1.0831 0.8531 0.9411 0.077 Uiso calc R 1 H
H16B 0.9540 0.8179 0.9865 0.077 Uiso calc R 1 H
H18 0.7471 0.6513 0.8982 0.074 Uiso calc R 1 H
H19 0.5657 0.4651 0.8680 0.081 Uiso calc R 1 H
H20 0.5839 0.2486 0.8094 0.072 Uiso calc R 1 H
H22 0.9758 0.4118 0.8266 0.061 Uiso calc R 1 H
H24 0.2833 0.5037 0.4425 0.088 Uiso calc R 1 H
H25 0.9567 0.7971 0.3197 0.072 Uiso calc R 1 H

loop_
_atom_site_aniso_label
_atom_site_aniso_U_11
_atom_site_aniso_U_22
_atom_site_aniso_U_33
_atom_site_aniso_U_12
_atom_site_aniso_U_13
_atom_site_aniso_U_23
Zn1 0.0602(3) 0.0454(3) 0.0551(3) 0.0173(2) 0.0207(2) 0.0301(2)
O1 0.0742(19) 0.0387(14) 0.0608(19) 0.0150(14) 0.0068(15) 0.0256(13)
O2 0.077(2) 0.0463(15) 0.0521(18) 0.0101(15) 0.0121(15) 0.0208(15)
O3 0.0659(18) 0.0432(15) 0.082(2) 0.0182(14) 0.0167(16) 0.0371(15)
O4 0.0697(18) 0.0461(15) 0.078(2) 0.0186(14) 0.0332(16) 0.0366(15)
O5 0.0656(19) 0.0557(16) 0.075(2) 0.0312(15) 0.0324(16) 0.0401(15)
N1 0.059(2) 0.0433(17) 0.051(2) 0.0153(16) 0.0148(17) 0.0232(17)
N2 0.070(2) 0.049(2) 0.067(3) 0.0058(19) 0.010(2) 0.0161(19)
N3 0.063(2) 0.0500(18) 0.057(2) 0.0218(17) 0.0222(18) 0.0335(17)
N4 0.068(2) 0.063(2) 0.065(2) 0.0335(19) 0.0318(19) 0.0383(19)
C1 0.076(3) 0.054(2) 0.057(3) 0.024(2) 0.023(2) 0.023(2)
C2 0.060(3) 0.046(2) 0.054(3) 0.015(2) 0.019(2) 0.029(2)
C3 0.067(3) 0.078(3) 0.057(3) 0.009(2) 0.015(2) 0.039(3)
C4 0.097(4) 0.116(5) 0.063(3) 0.011(4) 0.025(3) 0.049(3)
C5 0.091(4) 0.117(5) 0.094(5) 0.020(4) 0.042(4) 0.065(4)
C6 0.072(3) 0.072(3) 0.100(5) -0.001(3) 0.023(3) 0.048(3)
C7 0.067(3) 0.048(2) 0.061(3) 0.013(2) 0.019(2) 0.028(2)
C8 0.067(3) 0.048(2) 0.062(3) 0.023(2) 0.024(2) 0.031(2)
C9 0.050(2) 0.052(2) 0.052(2) 0.0112(19) 0.0133(19) 0.029(2)
C10 0.061(3) 0.080(3) 0.074(3) 0.034(3) 0.027(2) 0.048(3)
C11 0.079(3) 0.093(4) 0.092(4) 0.047(3) 0.026(3) 0.057(3)
C12 0.086(4) 0.082(3) 0.078(3) 0.035(3) 0.023(3) 0.055(3)
C13 0.079(3) 0.069(3) 0.056(3) 0.017(3) 0.024(2) 0.039(2)
C14 0.056(2) 0.052(2) 0.052(2) 0.011(2) 0.018(2) 0.028(2)
C15 0.052(2) 0.039(2) 0.055(3) 0.0032(18) 0.010(2) 0.025(2)
C16 0.081(3) 0.038(2) 0.062(3) 0.016(2) 0.004(2) 0.027(2)
C17 0.063(3) 0.043(2) 0.050(2) 0.017(2) 0.014(2) 0.0272(19)
C18 0.079(3) 0.052(2) 0.071(3) 0.037(2) 0.031(2) 0.037(2)
C19 0.072(3) 0.074(3) 0.086(3) 0.041(3) 0.041(3) 0.053(3)
C20 0.065(3) 0.059(2) 0.069(3) 0.023(2) 0.029(2) 0.041(2)
C21 0.063(3) 0.045(2) 0.047(2) 0.021(2) 0.0184(19) 0.0273(18)
C22 0.057(2) 0.046(2) 0.054(2) 0.0228(19) 0.0167(19) 0.0286(19)
C23 0.067(3) 0.047(2) 0.048(2) 0.023(2) 0.021(2) 0.0319(19)

loop_
_atom_type_symbol
_atom_type_description
_atom_type_scat_dispersion_real
_atom_type_scat_dispersion_imag
_atom_type_scat_source
C C 0.0033 0.0016 'International Tables Vol C Tables 4.2.6.8 and 6.1.1.4'
H H 0.0000 0.0000 'International Tables Vol C Tables 4.2.6.8 and 6.1.1.4'
N N 0.0061 0.0033 'International Tables Vol C Tables 4.2.6.8 and 6.1.1.4'
O O 0.0106 0.0060 'International Tables Vol C Tables 4.2.6.8 and 6.1.1.4'
Zn Zn 0.2839 1.4301 'International Tables Vol C Tables 4.2.6.8 and 6.1.1.4'

loop_
_geom_angle_atom_site_label_1
_geom_angle_atom_site_label_2
_geom_angle_atom_site_label_3
_geom_angle_site_symmetry_1
_geom_angle_site_symmetry_3
_geom_angle
_geom_angle_publ_flag
O1 Zn1 O4 . 1_565 110.49(12) yes
O1 Zn1 N1 . . 105.98(13) yes
O1 Zn1 N3 . . 119.11(13) yes
O4 Zn1 N1 1_565 . 100.62(12) yes
O4 Zn1 N3 1_565 . 111.56(12) yes
N3 Zn1 N1 . . 107.20(14) yes
O1 C15 C16 . . 113.4(4) no
O2 C15 O1 . . 125.0(4) no
O2 C15 C16 . . 121.5(4) no
O3 C16 C15 . . 113.4(3) no
O3 C16 H16A . . 108.9 no
O3 C16 H16B . . 108.9 no
O3 C17 C18 . . 126.0(3) no
O3 C17 C22 . . 114.8(4) no
O4 C23 C21 . . 117.5(4) no
O5 C23 O4 . . 122.8(3) no
O5 C23 C21 . . 119.8(4) no
N1 C1 N2 . . 112.4(4) no
N1 C1 H1 . . 123.8 no
N2 C1 H1 . . 123.8 no
N2 C7 C6 . . 132.5(5) no
N3 C8 N4 . . 113.4(4) no
N3 C8 H8 . . 123.3 no
N3 C9 C14 . . 108.8(4) no
N4 C8 H8 . . 123.3 no
N4 C14 C9 . . 105.5(3) no
N4 C14 C13 . . 132.6(4) no
C1 N1 Zn1 . . 128.4(3) no
C1 N1 C2 . . 105.9(4) no
C1 N2 C7 . . 107.3(4) no
C1 N2 H24 . . 126.3 no
C2 N1 Zn1 . . 125.4(3) no
C2 C3 H3 . . 121.0 no
C2 C7 N2 . . 105.2(4) no
C2 C7 C6 . . 122.1(5) no
C3 C2 N1 . . 130.7(4) no
C3 C4 C5 . . 121.1(5) no
C3 C4 H4 . . 119.4 no
C4 C3 C2 . . 118.0(5) no
C4 C3 H3 . . 121.0 no
C4 C5 H5 . . 119.0 no
C5 C4 H4 . . 119.4 no
C5 C6 C7 . . 116.6(5) no
C5 C6 H6 . . 121.7 no
C6 C5 C4 . . 122.0(5) no
C6 C5 H5 . . 119.0 no
C7 N2 H24 . . 126.3 no
C7 C2 C3 . . 120.1(4) no
C7 C2 N1 . . 109.1(4) no
C7 C6 H6 . . 121.7 no
C8 N3 Zn1 . . 127.4(3) no
C8 N3 C9 . . 105.0(3) no
C8 N4 C14 . . 107.3(3) no
C8 N4 H25 . . 126.4 no
C9 N3 Zn1 . . 125.2(3) no
C9 C10 H10 . . 121.7 no
C10 C9 N3 . . 130.8(4) no
C10 C9 C14 . . 120.3(4) no
C10 C11 C12 . . 122.9(5) no
C10 C11 H11 . . 118.5 no
C11 C10 C9 . . 116.6(4) no
C11 C10 H10 . . 121.7 no
C11 C12 H12 . . 119.3 no
C12 C11 H11 . . 118.5 no
C12 C13 C14 . . 116.9(4) no
C12 C13 H13 . . 121.6 no
C13 C12 C11 . . 121.4(5) no
C13 C12 H12 . . 119.3 no
C13 C14 C9 . . 121.9(4) no
C14 N4 H25 . . 126.4 no
C14 C13 H13 . . 121.6 no
C15 O1 Zn1 . . 116.7(3) no
C15 C16 H16A . . 108.9 no
C15 C16 H16B . . 108.9 no
C17 O3 C16 . . 118.0(3) no
C17 C18 H18 . . 120.1 no
C17 C22 H22 . . 119.5 no
C18 C17 C22 . . 119.3(4) no
C18 C19 C20 . . 121.2(4) no
C18 C19 H19 . . 119.4 no
C19 C18 C17 . . 119.9(4) no
C19 C18 H18 . . 120.1 no
C19 C20 C21 . . 119.0(4) no
C19 C20 H20 . . 120.5 no
C20 C19 H19 . . 119.4 no
C20 C21 C23 . . 121.9(4) no
C21 C20 H20 . . 120.5 no
C21 C22 C17 . . 120.9(4) no
C21 C22 H22 . . 119.5 no
C22 C21 C20 . . 119.8(3) no
C22 C21 C23 . . 118.3(4) no
C23 O4 Zn1 . 1_545 107.7(2) no
H16A C16 H16B . . 107.7 no

loop_
_geom_bond_atom_site_label_1
_geom_bond_atom_site_label_2
_geom_bond_site_symmetry_2
_geom_bond_distance
_geom_bond_publ_flag
Zn1 O1 . 1.942(3) yes
Zn1 O4 1_565 1.986(3) yes
Zn1 N1 . 2.027(3) yes
Zn1 N3 . 2.011(3) yes
O1 C15 . 1.266(4) yes
O2 C15 . 1.231(5) yes
O4 C23 . 1.277(5) yes
O5 C23 . 1.232(5) yes
O3 C16 . 1.424(4) no
O3 C17 . 1.360(5) no
O4 Zn1 1_545 1.986(3) no
N1 C1 . 1.311(5) no
N1 C2 . 1.398(5) no
N2 C1 . 1.346(6) no
N2 C7 . 1.399(6) no
N2 H24 . 0.8600 no
N3 C8 . 1.313(5) no
N3 C9 . 1.397(5) no
N4 C8 . 1.343(5) no
N4 C14 . 1.377(5) no
N4 H25 . 0.8600 no
C1 H1 . 0.9300 no
C2 C7 . 1.381(6) no
C2 C3 . 1.381(6) no
C3 C4 . 1.377(7) no
C3 H3 . 0.9300 no
C4 C5 . 1.388(8) no
C4 H4 . 0.9300 no
C5 C6 . 1.356(8) no
C5 H5 . 0.9300 no
C6 C7 . 1.401(7) no
C6 H6 . 0.9300 no
C8 H8 . 0.9300 no
C9 C10 . 1.388(6) no
C9 C14 . 1.402(6) no
C10 C11 . 1.367(7) no
C10 H10 . 0.9300 no
C11 C12 . 1.383(7) no
C11 H11 . 0.9300 no
C12 C13 . 1.361(7) no
C12 H12 . 0.9300 no
C13 C14 . 1.386(6) no
C13 H13 . 0.9300 no
C15 C16 . 1.518(6) no
C16 H16A . 0.9700 no
C16 H16B . 0.9700 no
C17 C18 . 1.384(6) no
C17 C22 . 1.391(5) no
C18 C19 . 1.379(6) no
C18 H18 . 0.9300 no
C19 C20 . 1.389(6) no
C19 H19 . 0.9300 no
C20 C21 . 1.391(6) no
C20 H20 . 0.9300 no
C21 C22 . 1.382(5) no
C21 C23 . 1.511(5) no
C22 H22 . 0.9300 no

loop_
_geom_hbond_atom_site_label_D
_geom_hbond_atom_site_label_H
_geom_hbond_atom_site_label_A
_geom_hbond_site_symmetry_A
_geom_hbond_distance_DH
_geom_hbond_distance_HA
_geom_hbond_distance_DA
_geom_hbond_angle_DHA
_geom_hbond_publ_flag
N2 H24 O2 2_666 0.86 1.93 2.747(5) 158 yes
N4 H25 O5 2_766 0.86 1.93 2.688(4) 146 yes

loop_
_geom_torsion_atom_site_label_1
_geom_torsion_atom_site_label_2
_geom_torsion_atom_site_label_3
_geom_torsion_atom_site_label_4
_geom_torsion_site_symmetry_1
_geom_torsion
_geom_torsion_publ_flag
Zn1 O1 C15 O2 . 8.5(5) no
Zn1 O1 C15 C16 . -174.1(3) no
Zn1 O4 C23 O5 1_545 -10.1(5) no
Zn1 O4 C23 C21 1_545 167.9(3) no
Zn1 N1 C1 N2 . -174.6(3) no
Zn1 N1 C2 C3 . -2.8(6) no
Zn1 N1 C2 C7 . 174.7(3) no
Zn1 N3 C8 N4 . -164.1(3) no
Zn1 N3 C9 C10 . -14.3(6) no
Zn1 N3 C9 C14 . 164.0(3) no
O1 Zn1 N1 C2 . 52.6(3) no
O1 Zn1 N1 C1 . -133.8(4) no
O1 Zn1 N3 C8 . 14.4(4) no
O1 Zn1 N3 C9 . -145.6(3) no
O1 C15 C16 O3 . 168.1(4) no
O2 C15 C16 O3 . -14.4(6) no
O3 C17 C18 C19 . 179.6(4) no
O3 C17 C22 C21 . -179.7(4) no
O4 Zn1 N1 C1 1_565 111.1(4) no
O4 Zn1 N1 C2 1_565 -62.5(3) no
O4 Zn1 O1 C15 1_565 172.5(3) no
O4 Zn1 N3 C8 1_565 145.0(3) no
O4 Zn1 N3 C9 1_565 -15.0(4) no
N1 Zn1 N3 C8 . -105.7(3) no
N1 Zn1 N3 C9 . 94.3(3) no
N1 Zn1 O1 C15 . 64.4(3) no
N1 C2 C3 C4 . 177.0(5) no
N1 C2 C7 N2 . 0.2(5) no
N1 C2 C7 C6 . -176.6(4) no
N3 Zn1 N1 C1 . -5.6(4) no
N3 Zn1 N1 C2 . -179.2(3) no
N3 Zn1 O1 C15 . -56.4(3) no
N3 C9 C10 C11 . 176.9(4) no
N3 C9 C14 N4 . 0.4(4) no
N3 C9 C14 C13 . -177.5(4) no
C1 N1 C2 C3 . -177.6(5) no
C1 N1 C2 C7 . -0.1(5) no
C1 N2 C7 C2 . -0.2(5) no
C1 N2 C7 C6 . 176.2(5) no
C2 N1 C1 N2 . 0.0(5) no
C2 C3 C4 C5 . -0.5(9) no
C3 C2 C7 N2 . 178.0(4) no
C3 C2 C7 C6 . 1.2(7) no
C3 C4 C5 C6 . 0.5(10) no
C4 C5 C6 C7 . 0.4(9) no
C5 C6 C7 N2 . -177.0(5) no
C5 C6 C7 C2 . -1.2(8) no
C7 N2 C1 N1 . 0.1(5) no
C7 C2 C3 C4 . -0.3(7) no
C8 N3 C9 C10 . -178.0(5) no
C8 N3 C9 C14 . 0.3(4) no
C8 N4 C14 C9 . -0.9(4) no
C8 N4 C14 C13 . 176.6(5) no
C9 N3 C8 N4 . -1.0(5) no
C9 C10 C11 C12 . 0.5(8) no
C10 C9 C14 N4 . 178.9(4) no
C10 C9 C14 C13 . 1.0(6) no
C10 C11 C12 C13 . 0.5(9) no
C11 C12 C13 C14 . -0.7(8) no
C12 C13 C14 N4 . -177.2(5) no
C12 C13 C14 C9 . 0.0(7) no
C14 N4 C8 N3 . 1.2(5) no
C14 C9 C10 C11 . -1.2(7) no
C16 O3 C17 C18 . 0.3(6) no
C16 O3 C17 C22 . -178.7(3) no
C17 O3 C16 C15 . -73.2(5) no
C17 C18 C19 C20 . -0.4(7) no
C18 C17 C22 C21 . 1.3(6) no
C18 C19 C20 C21 . 2.4(7) no
C19 C20 C21 C22 . -2.6(6) no
C19 C20 C21 C23 . 178.9(4) no
C20 C21 C22 C17 . 0.7(6) no
C20 C21 C23 O4 . 0.2(6) no
C20 C21 C23 O5 . 178.3(4) no
C22 C17 C18 C19 . -1.5(6) no
C22 C21 C23 O4 . -178.4(4) no
C22 C21 C23 O5 . -0.3(6) no
C23 C21 C22 C17 . 179.4(4) no
